data_4312206
loop_
_publ_author_name
'Polly L. Arnold'
'Alexander J. Blake'
'Claire Wilson'
'Jason B. Love'

_publ_contact_author_email JASON.LOVE@NOTTINGHAM.AC.UK
_publ_contact_author_name 'Jason B. Love'
_publ_section_title
;
 Uranyl Complexation by a Schiff-Base, Polypyrrolic Macrocycle
;
_journal_name_full 'Inorganic Chemistry'
_journal_page_first 8206
_journal_page_last 8208
_journal_paper_doi 10.1021/ic0487070
_journal_volume 43
_journal_year 2004
_chemical_formula_moiety 'C42 H42 N8 O3 U'
_chemical_formula_sum 'C42 H42 N8 O3 U'
_chemical_formula_weight 944.87
_chemical_name_systematic
;
?
;
_space_group_IT_number 14
_symmetry_cell_setting monoclinic
_symmetry_space_group_name_Hall '-P 2yn'
_symmetry_space_group_name_H-M 'P 1 21/n 1'
_atom_sites_solution_hydrogens geom
_atom_sites_solution_primary direct
_atom_sites_solution_secondary difmap
_audit_creation_method SHELXL-97
_cell_angle_alpha 90.00
_cell_angle_beta 109.180(5)
_cell_angle_gamma 90.00
_cell_formula_units_Z 4
_cell_length_a 10.654(3)
_cell_length_b 33.052(11)
_cell_length_c 11.397(4)
_cell_measurement_reflns_used 9291
_cell_measurement_temperature 150(2)
_cell_measurement_theta_max 27.35
_cell_measurement_theta_min 3.6
_cell_volume 3791(2)
_computing_cell_refinement 'Bruker SAINT version 6.36a (Bruker, 2002)'
_computing_data_collection 'SMART v5.625 (Bruker, 2001)'
_computing_data_reduction 'SAINT v6.36a; SHELXTL v6.12 (Bruker, 2001)'
_computing_molecular_graphics 'SHELXTL v6.12'
_computing_publication_material 'enCIFer (CCDC, 2003); PLATON (Spek, 2003)'
_computing_structure_refinement 'SHELXL-97 (Sheldrick, 1997)'
_computing_structure_solution 'SHELXS-97 (Sheldrick, 1990)'
_diffrn_ambient_temperature 150(2)
_diffrn_measured_fraction_theta_full 0.993
_diffrn_measured_fraction_theta_max 0.924
_diffrn_measurement_device_type 'Bruker SMART APEX CCD area detector'
_diffrn_measurement_method omega
_diffrn_radiation_monochromator graphite
_diffrn_radiation_source 'normal-focus sealed tube'
_diffrn_radiation_type MoK\a
_diffrn_radiation_wavelength 0.71073
_diffrn_reflns_av_R_equivalents 0.036
_diffrn_reflns_av_sigmaI/netI 0.043
_diffrn_reflns_limit_h_max 13
_diffrn_reflns_limit_h_min -13
_diffrn_reflns_limit_k_max 30
_diffrn_reflns_limit_k_min -42
_diffrn_reflns_limit_l_max 14
_diffrn_reflns_limit_l_min -13
_diffrn_reflns_number 20394
_diffrn_reflns_theta_full 26.00
_diffrn_reflns_theta_max 27.36
_diffrn_reflns_theta_min 3.62
_diffrn_standards_decay_% 0
_diffrn_standards_number 0
_exptl_absorpt_coefficient_mu 4.333
_exptl_absorpt_correction_T_max 1.00
_exptl_absorpt_correction_T_min 0.762
_exptl_absorpt_correction_type multi-scan
_exptl_absorpt_process_details 'SADABS version 2.03; Bruker, 2001)'
_exptl_crystal_colour 'dark orange'
_exptl_crystal_density_diffrn 1.656
_exptl_crystal_density_method 'not measured'
_exptl_crystal_description 'lenticular tablet'
_exptl_crystal_F_000 1864
_exptl_crystal_size_max 0.29
_exptl_crystal_size_mid 0.21
_exptl_crystal_size_min 0.12
_refine_diff_density_max 1.99
_refine_diff_density_min -1.84
_refine_diff_density_rms 0.14
_refine_ls_extinction_method none
_refine_ls_goodness_of_fit_ref 1.231
_refine_ls_hydrogen_treatment mixed
_refine_ls_matrix_type full
_refine_ls_number_parameters 487
_refine_ls_number_reflns 7943
_refine_ls_number_restraints 0
_refine_ls_restrained_S_all 1.231
_refine_ls_R_factor_all 0.0578
_refine_ls_R_factor_gt 0.0523
_refine_ls_shift/su_max 0.008
_refine_ls_shift/su_mean 0.000
_refine_ls_structure_factor_coef Fsqd
_refine_ls_weighting_details 'calc w=1/[\s^2^(Fo^2^)+(0.019P)^2^+21.73P] where P=(Fo^2^+2Fc^2^)/3'
_refine_ls_weighting_scheme calc
_refine_ls_wR_factor_gt 0.1045
_refine_ls_wR_factor_ref 0.1066
_reflns_number_gt 7290
_reflns_number_total 8103
_reflns_threshold_expression >2sigma(I)
_cod_data_source_file ic0487070si20040930_120030_1.cif
_cod_data_source_block uofluo
_cod_original_sg_symbol_H-M 'P 21/n'
_cod_database_code 4312206

loop_
_symmetry_equiv_pos_as_xyz
'x, y, z'
'-x+1/2, y+1/2, -z+1/2'
'-x, -y, -z'
'x-1/2, -y-1/2, z-1/2'

loop_
_atom_site_label
_atom_site_type_symbol
_atom_site_fract_x
_atom_site_fract_y
_atom_site_fract_z
_atom_site_U_iso_or_equiv
_atom_site_adp_type
_atom_site_occupancy
_atom_site_symmetry_multiplicity
_atom_site_calc_flag
_atom_site_refinement_flags
_atom_site_disorder_assembly
_atom_site_disorder_group
U1 U 0.06429(2) 0.904561(7) 0.12218(2) 0.02342(8) Uani 1 1 d . . .
O1 O 0.1722(4) 0.86669(12) 0.2147(4) 0.0233(9) Uani 1 1 d . . .
O2 O -0.0366(4) 0.94265(13) 0.0290(4) 0.0300(10) Uani 1 1 d . . .
O100 O 0.2360(5) 0.93067(14) 0.0467(4) 0.0324(10) Uani 1 1 d . . .
N1 N 0.0184(5) 0.86822(15) -0.0894(5) 0.0248(11) Uani 1 1 d . . .
N2 N -0.1326(5) 0.86140(16) 0.0667(5) 0.0243(11) Uani 1 1 d . . .
N3 N -0.0531(5) 0.91577(16) 0.2711(5) 0.0296(12) Uani 1 1 d . . .
N4 N 0.1535(5) 0.96561(15) 0.2662(5) 0.0248(11) Uani 1 1 d . . .
N5 N 0.4023(5) 0.93532(16) 0.3655(5) 0.0281(12) Uani 1 1 d . . .
N6 N 0.4316(5) 0.85372(16) 0.4382(5) 0.0275(12) Uani 1 1 d . . .
H6A H 0.3567 0.8579 0.3772 0.033 Uiso 1 1 calc R . .
N7 N 0.3455(5) 0.78999(16) 0.2098(5) 0.0293(12) Uani 1 1 d . . .
H7A H 0.2946 0.8111 0.2084 0.035 Uiso 1 1 calc R . .
N8 N 0.2554(5) 0.82710(16) -0.0242(5) 0.0271(12) Uani 1 1 d . . .
C1 C -0.1032(6) 0.85499(19) -0.1333(6) 0.0252(13) Uani 1 1 d . . .
H1B H -0.1377 0.8473 -0.2182 0.030 Uiso 1 1 calc R . .
C2 C -0.1848(6) 0.8517(2) -0.0593(6) 0.0279(14) Uani 1 1 d . . .
C3 C -0.3122(7) 0.8366(2) -0.0852(7) 0.0361(16) Uani 1 1 d . . .
H3A H -0.3697 0.8279 -0.1639 0.043 Uiso 1 1 calc R . .
C4 C -0.3399(7) 0.8367(2) 0.0244(7) 0.0381(17) Uani 1 1 d . . .
H4A H -0.4204 0.8282 0.0357 0.046 Uiso 1 1 calc R . .
C5 C -0.2272(6) 0.8515(2) 0.1158(6) 0.0298(14) Uani 1 1 d . . .
C6 C -0.2031(7) 0.8561(2) 0.2535(6) 0.0312(15) Uani 1 1 d . . .
C7 C -0.3306(8) 0.8457(3) 0.2811(8) 0.046(2) Uani 1 1 d . . .
H7B H -0.4015 0.8644 0.2359 0.069 Uiso 1 1 calc R . .
H7C H -0.3147 0.8482 0.3705 0.069 Uiso 1 1 calc R . .
H7D H -0.3572 0.8179 0.2547 0.069 Uiso 1 1 calc R . .
C8 C -0.0935(8) 0.8258(2) 0.3240(7) 0.0439(19) Uani 1 1 d . . .
H8B H -0.0114 0.8319 0.3063 0.066 Uiso 1 1 calc R . .
H8C H -0.1223 0.7982 0.2969 0.066 Uiso 1 1 calc R . .
H8D H -0.0773 0.8282 0.4135 0.066 Uiso 1 1 calc R . .
C9 C -0.1590(7) 0.8990(2) 0.2938(7) 0.0351(16) Uani 1 1 d . . .
C10 C -0.2114(8) 0.9268(3) 0.3584(8) 0.048(2) Uani 1 1 d . . .
H10E H -0.2855 0.9226 0.3858 0.057 Uiso 1 1 calc R . .
C11 C -0.1351(8) 0.9615(3) 0.3745(7) 0.047(2) Uani 1 1 d . . .
H11A H -0.1472 0.9856 0.4151 0.056 Uiso 1 1 calc R . .
C12 C -0.0384(7) 0.9548(2) 0.3210(6) 0.0357(16) Uani 1 1 d . . .
C13 C 0.0697(7) 0.9788(2) 0.3180(6) 0.0352(16) Uani 1 1 d . . .
H13A H 0.0813 1.0050 0.3542 0.042 Uiso 1 1 calc R . .
C14 C 0.2628(7) 0.99097(18) 0.2699(6) 0.0282(14) Uani 1 1 d . . .
C15 C 0.2456(8) 1.0297(2) 0.2197(7) 0.0384(17) Uani 1 1 d . . .
H15A H 0.1585 1.0404 0.1846 0.046 Uiso 1 1 calc R . .
C16 C 0.3528(9) 1.0528(2) 0.2201(7) 0.0431(19) Uani 1 1 d . . .
H16A H 0.3395 1.0790 0.1839 0.052 Uiso 1 1 calc R . .
C17 C 0.4810(9) 1.0378(2) 0.2734(7) 0.0445(19) Uani 1 1 d . . .
H17A H 0.5553 1.0539 0.2744 0.053 Uiso 1 1 calc R . .
C18 C 0.5000(7) 0.9996(2) 0.3246(7) 0.0354(16) Uani 1 1 d . . .
H18A H 0.5877 0.9894 0.3610 0.042 Uiso 1 1 calc R . .
C19 C 0.3915(7) 0.97548(19) 0.3236(6) 0.0284(14) Uani 1 1 d . . .
C20 C 0.5013(7) 0.92448(19) 0.4580(6) 0.0281(14) Uani 1 1 d . . .
H20A H 0.5644 0.9441 0.5016 0.034 Uiso 1 1 calc R . .
C21 C 0.5189(7) 0.8832(2) 0.4969(6) 0.0294(14) Uani 1 1 d . . .
C22 C 0.6225(8) 0.8646(2) 0.5856(6) 0.0397(18) Uani 1 1 d . . .
H22A H 0.6980 0.8776 0.6417 0.048 Uiso 1 1 calc R . .
C23 C 0.5967(8) 0.8228(2) 0.5783(7) 0.0412(18) Uani 1 1 d . . .
H23A H 0.6527 0.8025 0.6275 0.049 Uiso 1 1 calc R . .
C24 C 0.4769(7) 0.81652(19) 0.4879(6) 0.0294(14) Uani 1 1 d . . .
C25 C 0.4023(7) 0.77784(18) 0.4385(6) 0.0319(15) Uani 1 1 d . . .
C26 C 0.4667(9) 0.7442(2) 0.5342(7) 0.046(2) Uani 1 1 d . . .
H26A H 0.4594 0.7514 0.6151 0.069 Uiso 1 1 calc R . .
H26B H 0.5606 0.7414 0.5419 0.069 Uiso 1 1 calc R . .
H26C H 0.4207 0.7185 0.5061 0.069 Uiso 1 1 calc R . .
C27 C 0.2544(8) 0.7825(2) 0.4317(7) 0.0413(17) Uani 1 1 d . . .
H27A H 0.2507 0.7893 0.5142 0.062 Uiso 1 1 calc R . .
H27B H 0.2072 0.7570 0.4035 0.062 Uiso 1 1 calc R . .
H27C H 0.2124 0.8041 0.3730 0.062 Uiso 1 1 calc R . .
C28 C 0.4103(7) 0.76798(19) 0.3136(7) 0.0301(14) Uani 1 1 d . . .
C29 C 0.4770(7) 0.7377(2) 0.2768(7) 0.0353(16) Uani 1 1 d . . .
H29A H 0.5304 0.7175 0.3295 0.042 Uiso 1 1 calc R . .
C30 C 0.4538(7) 0.7412(2) 0.1498(7) 0.0383(17) Uani 1 1 d . . .
H30A H 0.4876 0.7242 0.1000 0.046 Uiso 1 1 calc R . .
C31 C 0.3705(6) 0.77481(19) 0.1097(6) 0.0284(14) Uani 1 1 d . . .
C32 C 0.3212(7) 0.7937(2) -0.0097(6) 0.0312(15) Uani 1 1 d . . .
H32A H 0.3370 0.7814 -0.0790 0.037 Uiso 1 1 calc R . .
C33 C 0.2138(6) 0.84669(19) -0.1400(6) 0.0266(13) Uani 1 1 d . . .
C34 C 0.2871(7) 0.8477(2) -0.2225(6) 0.0350(16) Uani 1 1 d . . .
H34A H 0.3696 0.8338 -0.2019 0.042 Uiso 1 1 calc R . .
C35 C 0.2397(9) 0.8687(2) -0.3340(7) 0.0445(19) Uani 1 1 d . . .
H35A H 0.2899 0.8691 -0.3891 0.053 Uiso 1 1 calc R . .
C36 C 0.1202(8) 0.8891(2) -0.3651(7) 0.0430(19) Uani 1 1 d . . .
H36A H 0.0884 0.9033 -0.4416 0.052 Uiso 1 1 calc R . .
C37 C 0.0470(7) 0.8888(2) -0.2857(6) 0.0360(16) Uani 1 1 d . . .
H37A H -0.0358 0.9027 -0.3083 0.043 Uiso 1 1 calc R . .
C38 C 0.0926(6) 0.86863(19) -0.1729(6) 0.0249(13) Uani 1 1 d . . .
C101 C 0.3727(7) 0.9169(2) 0.0744(7) 0.0380(17) Uani 1 1 d . . .
H10C H 0.3756 0.8872 0.0634 0.046 Uiso 1 1 calc R . .
H10D H 0.4263 0.9237 0.1609 0.046 Uiso 1 1 calc R . .
C102 C 0.4242(11) 0.9382(3) -0.0147(11) 0.074(3) Uani 1 1 d . . .
H10F H 0.5193 0.9451 0.0243 0.089 Uiso 1 1 calc R . .
H10I H 0.4138 0.9214 -0.0891 0.089 Uiso 1 1 calc R . .
C103 C 0.3433(12) 0.9747(3) -0.0474(12) 0.081(4) Uani 1 1 d . . .
H10G H 0.3370 0.9838 -0.1320 0.097 Uiso 1 1 calc R . .
H10H H 0.3839 0.9967 0.0118 0.097 Uiso 1 1 calc R . .
C104 C 0.2090(8) 0.9649(2) -0.0425(7) 0.0429(18) Uani 1 1 d . . .
H10A H 0.1701 0.9882 -0.0120 0.052 Uiso 1 1 calc R . .
H10B H 0.1481 0.9567 -0.1251 0.052 Uiso 1 1 calc R . .

loop_
_atom_site_aniso_label
_atom_site_aniso_U_11
_atom_site_aniso_U_22
_atom_site_aniso_U_33
_atom_site_aniso_U_23
_atom_site_aniso_U_13
_atom_site_aniso_U_12
U1 0.01921(12) 0.02420(12) 0.02530(12) 0.00190(10) 0.00521(9) 0.00207(10)
O1 0.022(2) 0.022(2) 0.025(2) 0.0047(17) 0.0060(18) 0.0072(17)
O2 0.028(2) 0.027(2) 0.031(2) 0.0073(19) 0.004(2) 0.0074(19)
O100 0.033(3) 0.033(3) 0.033(3) 0.003(2) 0.014(2) -0.003(2)
N1 0.022(3) 0.025(3) 0.027(3) -0.003(2) 0.007(2) -0.003(2)
N2 0.016(3) 0.029(3) 0.025(3) 0.002(2) 0.004(2) 0.003(2)
N3 0.025(3) 0.032(3) 0.032(3) -0.001(2) 0.010(2) 0.003(2)
N4 0.021(3) 0.022(3) 0.025(3) -0.002(2) 0.000(2) 0.000(2)
N5 0.023(3) 0.025(3) 0.033(3) 0.000(2) 0.005(2) 0.000(2)
N6 0.028(3) 0.028(3) 0.025(3) 0.005(2) 0.006(2) 0.006(2)
N7 0.028(3) 0.027(3) 0.033(3) 0.003(2) 0.010(2) 0.008(2)
N8 0.019(3) 0.034(3) 0.029(3) -0.004(2) 0.009(2) 0.000(2)
C1 0.027(3) 0.026(3) 0.020(3) 0.003(2) 0.005(3) 0.003(3)
C2 0.023(3) 0.029(3) 0.031(3) -0.003(3) 0.007(3) 0.003(3)
C3 0.025(4) 0.039(4) 0.037(4) 0.002(3) 0.001(3) -0.003(3)
C4 0.015(3) 0.051(4) 0.046(4) -0.003(3) 0.006(3) -0.013(3)
C5 0.023(3) 0.030(3) 0.038(4) 0.004(3) 0.012(3) -0.001(3)
C6 0.022(3) 0.041(4) 0.034(4) -0.001(3) 0.014(3) -0.003(3)
C7 0.034(4) 0.063(5) 0.053(5) -0.007(4) 0.029(4) -0.010(4)
C8 0.049(5) 0.048(5) 0.036(4) 0.011(3) 0.016(4) 0.005(4)
C9 0.024(3) 0.045(4) 0.038(4) -0.001(3) 0.012(3) 0.002(3)
C10 0.038(4) 0.058(5) 0.056(5) -0.010(4) 0.028(4) 0.001(4)
C11 0.050(5) 0.049(5) 0.047(5) -0.020(4) 0.022(4) 0.005(4)
C12 0.033(4) 0.045(4) 0.030(4) -0.008(3) 0.010(3) 0.007(3)
C13 0.041(4) 0.032(4) 0.030(4) -0.008(3) 0.008(3) 0.000(3)
C14 0.030(4) 0.021(3) 0.028(3) -0.004(2) 0.002(3) -0.001(3)
C15 0.046(5) 0.027(4) 0.035(4) 0.004(3) 0.004(3) 0.007(3)
C16 0.071(6) 0.022(3) 0.037(4) 0.007(3) 0.018(4) -0.002(4)
C17 0.058(5) 0.030(4) 0.050(5) -0.007(3) 0.024(4) -0.018(4)
C18 0.029(4) 0.035(4) 0.042(4) -0.005(3) 0.012(3) -0.006(3)
C19 0.033(4) 0.024(3) 0.028(3) -0.007(3) 0.009(3) 0.000(3)
C20 0.036(4) 0.025(3) 0.022(3) -0.006(2) 0.007(3) -0.001(3)
C21 0.034(4) 0.030(3) 0.024(3) -0.001(3) 0.009(3) 0.003(3)
C22 0.037(4) 0.041(4) 0.028(4) -0.004(3) -0.007(3) 0.006(3)
C23 0.047(5) 0.037(4) 0.029(4) 0.003(3) 0.000(3) 0.010(3)
C24 0.037(4) 0.023(3) 0.028(3) 0.002(3) 0.011(3) 0.012(3)
C25 0.035(4) 0.017(3) 0.037(4) 0.008(3) 0.003(3) 0.005(3)
C26 0.065(6) 0.021(3) 0.047(5) 0.015(3) 0.012(4) 0.007(3)
C27 0.044(4) 0.034(4) 0.050(5) 0.006(3) 0.021(4) 0.000(3)
C28 0.026(3) 0.021(3) 0.043(4) 0.001(3) 0.012(3) 0.000(3)
C29 0.031(4) 0.023(3) 0.046(4) 0.001(3) 0.005(3) 0.008(3)
C30 0.036(4) 0.027(4) 0.051(5) -0.006(3) 0.014(4) 0.004(3)
C31 0.024(3) 0.027(3) 0.033(3) -0.002(3) 0.007(3) -0.001(3)
C32 0.027(4) 0.033(4) 0.034(4) -0.010(3) 0.011(3) -0.004(3)
C33 0.025(3) 0.032(3) 0.024(3) -0.008(3) 0.008(3) -0.007(3)
C34 0.030(4) 0.044(4) 0.035(4) -0.008(3) 0.016(3) -0.003(3)
C35 0.057(5) 0.053(5) 0.031(4) -0.009(3) 0.026(4) -0.010(4)
C36 0.053(5) 0.051(5) 0.024(4) 0.005(3) 0.012(3) -0.010(4)
C37 0.034(4) 0.042(4) 0.031(4) 0.001(3) 0.009(3) -0.001(3)
C38 0.025(3) 0.028(3) 0.022(3) -0.004(2) 0.008(3) -0.006(3)
C101 0.024(4) 0.045(4) 0.048(4) -0.014(3) 0.015(3) -0.011(3)
C102 0.071(7) 0.070(7) 0.101(8) 0.008(6) 0.054(7) -0.016(6)
C103 0.098(9) 0.057(6) 0.120(10) 0.017(6) 0.078(8) -0.014(6)
C104 0.055(5) 0.035(4) 0.037(4) 0.005(3) 0.014(4) -0.009(4)

loop_
_atom_type_symbol
_atom_type_description
_atom_type_scat_dispersion_real
_atom_type_scat_dispersion_imag
_atom_type_scat_source
C C 0.0033 0.0016 'International Tables Vol C Tables 4.2.6.8 and 6.1.1.4'
H H 0.0000 0.0000 'International Tables Vol C Tables 4.2.6.8 and 6.1.1.4'
N N 0.0061 0.0033 'International Tables Vol C Tables 4.2.6.8 and 6.1.1.4'
O O 0.0106 0.0060 'International Tables Vol C Tables 4.2.6.8 and 6.1.1.4'
U U -9.6767 9.6646 'International Tables Vol C Tables 4.2.6.8 and 6.1.1.4'

loop_
_geom_angle_atom_site_label_1
_geom_angle_atom_site_label_2
_geom_angle_atom_site_label_3
_geom_angle
_geom_angle_site_symmetry_1
_geom_angle_site_symmetry_3
_geom_angle_publ_flag
O2 U1 O1 177.6(2) . . ?
O2 U1 O100 85.07(19) . . ?
O1 U1 O100 92.53(18) . . ?
O2 U1 N2 87.67(19) . . ?
O1 U1 N2 94.30(18) . . ?
O100 U1 N2 143.22(16) . . ?
O2 U1 N3 87.7(2) . . ?
O1 U1 N3 94.22(19) . . ?
O100 U1 N3 144.20(17) . . ?
N2 U1 N3 71.12(18) . . ?
O2 U1 N4 81.34(19) . . ?
O1 U1 N4 98.12(18) . . ?
O100 U1 N4 77.52(16) . . ?
N2 U1 N4 136.70(17) . . ?
N3 U1 N4 66.73(18) . . ?
O2 U1 N1 83.07(19) . . ?
O1 U1 N1 96.42(18) . . ?
O100 U1 N1 76.59(16) . . ?
N2 U1 N1 66.75(17) . . ?
N3 U1 N1 137.12(18) . . ?
N4 U1 N1 150.74(16) . . ?
C101 O100 C104 110.0(5) . . ?
C101 O100 U1 129.0(4) . . ?
C104 O100 U1 121.0(4) . . ?
C1 N1 C38 116.6(5) . . ?
C1 N1 U1 111.9(4) . . ?
C38 N1 U1 129.9(4) . . ?
C5 N2 C2 105.8(5) . . ?
C5 N2 U1 137.1(4) . . ?
C2 N2 U1 114.8(4) . . ?
C9 N3 C12 106.8(6) . . ?
C9 N3 U1 135.9(5) . . ?
C12 N3 U1 114.1(4) . . ?
C13 N4 C14 117.9(5) . . ?
C13 N4 U1 112.8(4) . . ?
C14 N4 U1 127.3(4) . . ?
C20 N5 C19 120.1(6) . . ?
C21 N6 C24 110.4(6) . . ?
C31 N7 C28 110.5(5) . . ?
C32 N8 C33 120.4(6) . . ?
N1 C1 C2 122.1(6) . . ?
C3 C2 N2 109.5(6) . . ?
C3 C2 C1 131.3(6) . . ?
N2 C2 C1 119.0(6) . . ?
C4 C3 C2 107.1(6) . . ?
C3 C4 C5 106.9(6) . . ?
N2 C5 C4 110.7(6) . . ?
N2 C5 C6 120.8(6) . . ?
C4 C5 C6 128.4(6) . . ?
C5 C6 C9 109.8(6) . . ?
C5 C6 C7 109.3(6) . . ?
C9 C6 C7 110.8(6) . . ?
C5 C6 C8 108.5(6) . . ?
C9 C6 C8 109.9(6) . . ?
C7 C6 C8 108.5(6) . . ?
N3 C9 C10 109.3(7) . . ?
N3 C9 C6 121.3(6) . . ?
C10 C9 C6 129.4(7) . . ?
C11 C10 C9 107.2(7) . . ?
C12 C11 C10 107.5(7) . . ?
C11 C12 N3 109.2(7) . . ?
C11 C12 C13 131.1(7) . . ?
N3 C12 C13 119.5(6) . . ?
N4 C13 C12 120.9(6) . . ?
C15 C14 C19 119.6(6) . . ?
C15 C14 N4 122.3(6) . . ?
C19 C14 N4 118.1(6) . . ?
C16 C15 C14 120.9(7) . . ?
C15 C16 C17 120.1(7) . . ?
C18 C17 C16 119.8(7) . . ?
C17 C18 C19 120.8(7) . . ?
C14 C19 C18 118.8(6) . . ?
C14 C19 N5 117.0(6) . . ?
C18 C19 N5 124.0(6) . . ?
N5 C20 C21 121.0(6) . . ?
N6 C21 C22 107.1(6) . . ?
N6 C21 C20 122.2(6) . . ?
C22 C21 C20 130.5(7) . . ?
C21 C22 C23 107.6(6) . . ?
C24 C23 C22 108.1(6) . . ?
C23 C24 N6 106.8(6) . . ?
C23 C24 C25 131.0(6) . . ?
N6 C24 C25 122.2(6) . . ?
C28 C25 C24 110.6(6) . . ?
C28 C25 C26 111.4(6) . . ?
C24 C25 C26 106.7(6) . . ?
C28 C25 C27 110.4(6) . . ?
C24 C25 C27 109.5(6) . . ?
C26 C25 C27 108.2(6) . . ?
N7 C28 C29 106.8(6) . . ?
N7 C28 C25 122.6(6) . . ?
C29 C28 C25 130.6(6) . . ?
C28 C29 C30 108.9(6) . . ?
C29 C30 C31 106.4(6) . . ?
N7 C31 C30 107.4(6) . . ?
N7 C31 C32 121.9(6) . . ?
C30 C31 C32 130.6(6) . . ?
N8 C32 C31 120.7(6) . . ?
N8 C33 C34 124.4(6) . . ?
N8 C33 C38 117.6(5) . . ?
C34 C33 C38 117.9(6) . . ?
C35 C34 C33 120.5(7) . . ?
C36 C35 C34 120.5(7) . . ?
C37 C36 C35 120.2(7) . . ?
C36 C37 C38 120.7(7) . . ?
C37 C38 C33 120.1(6) . . ?
C37 C38 N1 121.4(6) . . ?
C33 C38 N1 118.4(5) . . ?
O100 C101 C102 105.7(7) . . ?
C103 C102 C101 104.4(8) . . ?
C102 C103 C104 107.7(7) . . ?
O100 C104 C103 102.7(7) . . ?

loop_
_geom_bond_atom_site_label_1
_geom_bond_atom_site_label_2
_geom_bond_distance
_geom_bond_site_symmetry_2
_geom_bond_publ_flag
U1 O2 1.766(4) . ?
U1 O1 1.790(4) . ?
U1 O100 2.422(5) . ?
U1 N2 2.442(5) . ?
U1 N3 2.444(5) . ?
U1 N4 2.578(5) . ?
U1 N1 2.593(5) . ?
O100 C101 1.458(8) . ?
O100 C104 1.483(8) . ?
N1 C1 1.302(8) . ?
N1 C38 1.423(8) . ?
N2 C5 1.344(8) . ?
N2 C2 1.397(8) . ?
N3 C9 1.357(9) . ?
N3 C12 1.397(9) . ?
N4 C13 1.296(9) . ?
N4 C14 1.424(8) . ?
N5 C20 1.273(8) . ?
N5 C19 1.402(8) . ?
N6 C21 1.363(8) . ?
N6 C24 1.373(8) . ?
N7 C31 1.351(8) . ?
N7 C28 1.367(8) . ?
N8 C32 1.289(8) . ?
N8 C33 1.404(8) . ?
C1 C2 1.400(9) . ?
C2 C3 1.383(9) . ?
C3 C4 1.375(10) . ?
C4 C5 1.394(9) . ?
C5 C6 1.512(9) . ?
C6 C9 1.515(10) . ?
C6 C7 1.531(9) . ?
C6 C8 1.547(10) . ?
C9 C10 1.404(10) . ?
C10 C11 1.382(11) . ?
C11 C12 1.377(10) . ?
C12 C13 1.409(10) . ?
C14 C15 1.390(9) . ?
C14 C19 1.402(9) . ?
C15 C16 1.372(11) . ?
C16 C17 1.391(12) . ?
C17 C18 1.378(10) . ?
C18 C19 1.401(9) . ?
C20 C21 1.427(9) . ?
C21 C22 1.373(9) . ?
C22 C23 1.404(10) . ?
C23 C24 1.368(10) . ?
C24 C25 1.513(9) . ?
C25 C28 1.490(10) . ?
C25 C26 1.551(9) . ?
C25 C27 1.559(10) . ?
C28 C29 1.371(9) . ?
C29 C30 1.391(10) . ?
C30 C31 1.401(9) . ?
C31 C32 1.430(9) . ?
C33 C34 1.406(9) . ?
C33 C38 1.419(9) . ?
C34 C35 1.390(11) . ?
C35 C36 1.379(12) . ?
C36 C37 1.376(10) . ?
C37 C38 1.388(9) . ?
C101 C102 1.482(11) . ?
C102 C103 1.457(15) . ?
C103 C104 1.487(12) . ?
